data_7706093
loop_
_publ_author_name
'Khan, Ashiq'
'Paul, Kamaldeep'
'Singh, Iqubal'
'Jasinski, Jerry P.'
'Smolenski, Victoria A.'
'Hotchkiss, Ethan P.'
'Kelley, Patrick T.'
'Shalit, Zachary A.'
'Kaur, Manpreet'
'Banerjee, Somesh'
'Roy, Partha'
'Sharma, Rekha'

_publ_section_title
;
 Copper(I) and silver(I) complexes of anthraldehyde thiosemicarbazone:
 synthesis, structure elucidation, <i>in vitro</i>
 anti-tuberculosis/cytotoxic activity and interactions with DNA/HSA.
;
_journal_issue 47
_journal_name_full 'Dalton transactions (Cambridge, England : 2003)'
_journal_page_first 17350
_journal_page_last 17367
_journal_paper_doi 10.1039/d0dt03104f
_journal_volume 49
_journal_year 2020
_chemical_formula_moiety 'C70 H60 Ag2 Cl2 N6 P2 S2'
_chemical_formula_sum 'C70 H60 Ag2 Cl2 N6 P2 S2'
_chemical_formula_weight 1397.94
_space_group_crystal_system triclinic
_space_group_IT_number 2
_space_group_name_Hall '-P 1'
_space_group_name_H-M_alt 'P -1'
_atom_sites_solution_hydrogens geom
_atom_sites_solution_primary dual
_audit_creation_date 2020-10-08
_audit_creation_method
;
Olex2 1.2
(compiled 2018.05.29 svn.r3508 for OlexSys, GUI svn.r5506)
;
_audit_update_record
;
2020-10-08 deposited with the CCDC.	2020-10-20 downloaded from the CCDC.
;
_cell_angle_alpha 82.287(5)
_cell_angle_beta 79.882(6)
_cell_angle_gamma 75.133(5)
_cell_formula_units_Z 1
_cell_length_a 10.4921(7)
_cell_length_b 12.0020(6)
_cell_length_c 13.8200(10)
_cell_measurement_reflns_used 5886
_cell_measurement_temperature 173(2)
_cell_measurement_theta_max 71.6210
_cell_measurement_theta_min 4.3960
_cell_volume 1648.60(19)
_computing_cell_refinement
;
CrysAlisPro, Agilent Technologies,
Version 1.171.37.31 (release 14-01-2014 CrysAlis171 .NET)
(compiled Jan 14 2014,18:38:05)
;
_computing_data_collection
;
CrysAlisPro, Agilent Technologies,
Version 1.171.37.31 (release 14-01-2014 CrysAlis171 .NET)
(compiled Jan 14 2014,18:38:05)
;
_computing_data_reduction
;
CrysAlisPro, Agilent Technologies,
Version 1.171.37.31 (release 14-01-2014 CrysAlis171 .NET)
(compiled Jan 14 2014,18:38:05)
;
_computing_molecular_graphics 'Olex2 (Dolomanov et al., 2009)'
_computing_publication_material 'Olex2 (Dolomanov et al., 2009)'
_computing_structure_refinement 'ShelXL (Sheldrick, 2015)'
_computing_structure_solution 'ShelXT (Sheldrick, 2015)'
_diffrn_ambient_temperature 173(2)
_diffrn_detector_area_resol_mean 16.0416
_diffrn_detector_type Eos
_diffrn_measured_fraction_theta_full 0.997
_diffrn_measured_fraction_theta_max 0.982
_diffrn_measurement_details
;
#__ type_ start__ end____ width___ exp.time_
  1 omega  -16.00   18.00   1.0000    1.6800
omega____ theta____ kappa____ phi______ frames
    -      -33.5000   37.0000   30.0000 34

#__ type_ start__ end____ width___ exp.time_
  2 omega   60.00  102.00   1.0000    1.6800
omega____ theta____ kappa____ phi______ frames
    -       35.3572   77.0000  -90.0000 42

#__ type_ start__ end____ width___ exp.time_
  3 omega   60.00  101.00   1.0000    1.6800
omega____ theta____ kappa____ phi______ frames
    -       35.3572   77.0000  -60.0000 41

#__ type_ start__ end____ width___ exp.time_
  4 omega   49.00   75.00   1.0000    1.6800
omega____ theta____ kappa____ phi______ frames
    -       35.3572   77.0000 -150.0000 26

#__ type_ start__ end____ width___ exp.time_
  5 omega   10.00   48.00   1.0000    1.6800
omega____ theta____ kappa____ phi______ frames
    -       35.3572   77.0000 -150.0000 38

#__ type_ start__ end____ width___ exp.time_
  6 omega   11.00   36.00   1.0000    1.6800
omega____ theta____ kappa____ phi______ frames
    -       35.3572   77.0000  -90.0000 25

#__ type_ start__ end____ width___ exp.time_
  7 omega   14.00   47.00   1.0000    1.6800
omega____ theta____ kappa____ phi______ frames
    -       35.3572   77.0000  -60.0000 33

#__ type_ start__ end____ width___ exp.time_
  8 omega  -12.00   34.00   1.0000    1.6800
omega____ theta____ kappa____ phi______ frames
    -      -33.5000   57.0000 -150.0000 46

#__ type_ start__ end____ width___ exp.time_
  9 omega   63.00   90.00   1.0000    1.6800
omega____ theta____ kappa____ phi______ frames
    -       35.3572  178.0000   60.0000 27

#__ type_ start__ end____ width___ exp.time_
 10 omega  111.00  154.00   1.0000    6.7200
omega____ theta____ kappa____ phi______ frames
    -      108.0000   77.0000   60.0000 43

#__ type_ start__ end____ width___ exp.time_
 11 omega  140.00  176.00   1.0000    6.7200
omega____ theta____ kappa____ phi______ frames
    -      108.0000   45.0000  120.0000 36

#__ type_ start__ end____ width___ exp.time_
 12 omega  110.00  167.00   1.0000    6.7200
omega____ theta____ kappa____ phi______ frames
    -      108.0000   61.0000   30.0000 57

#__ type_ start__ end____ width___ exp.time_
 13 omega  106.00  172.00   1.0000    6.7200
omega____ theta____ kappa____ phi______ frames
    -      108.0000    0.0000   30.0000 66

#__ type_ start__ end____ width___ exp.time_
 14 omega   91.00  166.00   1.0000    6.7200
omega____ theta____ kappa____ phi______ frames
    -      108.0000   61.0000  -60.0000 75

#__ type_ start__ end____ width___ exp.time_
 15 omega   92.00  132.00   1.0000    6.7200
omega____ theta____ kappa____ phi______ frames
    -      108.0000   45.0000  120.0000 40

#__ type_ start__ end____ width___ exp.time_
 16 omega   58.00   99.00   1.0000    6.7200
omega____ theta____ kappa____ phi______ frames
    -      108.0000  -45.0000   60.0000 41

#__ type_ start__ end____ width___ exp.time_
 17 omega   83.00  109.00   1.0000    6.7200
omega____ theta____ kappa____ phi______ frames
    -      108.0000  -94.0000   30.0000 26

#__ type_ start__ end____ width___ exp.time_
 18 omega   65.00  116.00   1.0000    6.7200
omega____ theta____ kappa____ phi______ frames
    -      108.0000 -111.0000  150.0000 51

#__ type_ start__ end____ width___ exp.time_
 19 omega   49.00   75.00   1.0000    6.7200
omega____ theta____ kappa____ phi______ frames
    -      108.0000  -77.0000  150.0000 26

#__ type_ start__ end____ width___ exp.time_
 20 omega   47.00   90.00   1.0000    6.7200
omega____ theta____ kappa____ phi______ frames
    -      108.0000  -30.0000  150.0000 43

#__ type_ start__ end____ width___ exp.time_
 21 omega   39.00   75.00   1.0000    6.7200
omega____ theta____ kappa____ phi______ frames
    -      108.0000  -30.0000  120.0000 36

#__ type_ start__ end____ width___ exp.time_
 22 omega   39.00   72.00   1.0000    6.7200
omega____ theta____ kappa____ phi______ frames
    -      108.0000  -94.0000   30.0000 33

#__ type_ start__ end____ width___ exp.time_
 23 omega   44.00  115.00   1.0000    6.7200
omega____ theta____ kappa____ phi______ frames
    -      108.0000  -61.0000    0.0000 71

#__ type_ start__ end____ width___ exp.time_
 24 omega   43.00   89.00   1.0000    1.6800
omega____ theta____ kappa____ phi______ frames
    -       35.3572 -127.0000  103.0000 46

#__ type_ start__ end____ width___ exp.time_
 25 omega   38.00   83.00   1.0000    6.7200
omega____ theta____ kappa____ phi______ frames
    -      108.0000  -30.0000    0.0000 45

#__ type_ start__ end____ width___ exp.time_
 26 omega   39.00   79.00   1.0000    6.7200
omega____ theta____ kappa____ phi______ frames
    -      108.0000  -30.0000  -60.0000 40

#__ type_ start__ end____ width___ exp.time_
 27 omega   38.00  110.00   1.0000    6.7200
omega____ theta____ kappa____ phi______ frames
    -      108.0000 -111.0000  -60.0000 72

#__ type_ start__ end____ width___ exp.time_
 28 omega   51.00  134.00   1.0000    6.7200
omega____ theta____ kappa____ phi______ frames
    -      108.0000  -77.0000 -180.0000 83

#__ type_ start__ end____ width___ exp.time_
 29 omega   40.00  115.00   1.0000    6.7200
omega____ theta____ kappa____ phi______ frames
    -      108.0000 -111.0000    0.0000 75

#__ type_ start__ end____ width___ exp.time_
 30 omega  -65.00  -40.00   1.0000    1.6800
omega____ theta____ kappa____ phi______ frames
    -      -33.5000 -178.0000  150.0000 25

#__ type_ start__ end____ width___ exp.time_
 31 omega -104.00  -36.00   1.0000    1.6800
omega____ theta____ kappa____ phi______ frames
    -      -33.5000 -178.0000   60.0000 68

#__ type_ start__ end____ width___ exp.time_
 32 omega -101.00  -24.00   1.0000    1.6800
omega____ theta____ kappa____ phi______ frames
    -      -33.5000  -57.0000   60.0000 77

#__ type_ start__ end____ width___ exp.time_
 33 omega  -98.00  -72.00   1.0000    1.6800
omega____ theta____ kappa____ phi______ frames
    -      -33.5000  178.0000 -120.0000 26

#__ type_ start__ end____ width___ exp.time_
 34 omega   57.00   82.00   1.0000    1.6800
omega____ theta____ kappa____ phi______ frames
    -       35.3572  178.0000 -150.0000 25
;
_diffrn_measurement_device 'four-circle diffractometer'
_diffrn_measurement_device_type 'Agilent, Eos, Gemini'
_diffrn_measurement_method '\w scans'
_diffrn_radiation_type CuK\a
_diffrn_radiation_wavelength 1.54184
_diffrn_reflns_av_R_equivalents 0.0303
_diffrn_reflns_av_unetI/netI 0.0411
_diffrn_reflns_Laue_measured_fraction_full 0.997
_diffrn_reflns_Laue_measured_fraction_max 0.982
_diffrn_reflns_limit_h_max 12
_diffrn_reflns_limit_h_min -12
_diffrn_reflns_limit_k_max 10
_diffrn_reflns_limit_k_min -14
_diffrn_reflns_limit_l_max 16
_diffrn_reflns_limit_l_min -16
_diffrn_reflns_number 11739
_diffrn_reflns_point_group_measured_fraction_full 0.997
_diffrn_reflns_point_group_measured_fraction_max 0.982
_diffrn_reflns_theta_full 67.500
_diffrn_reflns_theta_max 71.250
_diffrn_reflns_theta_min 3.263
_exptl_absorpt_coefficient_mu 6.912
_exptl_absorpt_correction_T_max 1.00000
_exptl_absorpt_correction_T_min 0.40882
_exptl_absorpt_correction_type multi-scan
_exptl_absorpt_process_details
;
CrysAlisPro, Agilent Technologies,
Version 1.171.37.31 (release 14-01-2014 CrysAlis171 .NET)
(compiled Jan 14 2014,18:38:05)
Empirical absorption correction using spherical harmonics,
 implemented in SCALE3 ABSPACK scaling algorithm.
;
_exptl_crystal_colour orange
_exptl_crystal_colour_primary orange
_exptl_crystal_density_diffrn 1.408
_exptl_crystal_description prism
_exptl_crystal_F_000 712
_exptl_crystal_size_max 0.38
_exptl_crystal_size_mid 0.18
_exptl_crystal_size_min 0.12
_refine_diff_density_max 1.452
_refine_diff_density_min -0.483
_refine_diff_density_rms 0.085
_refine_ls_extinction_method none
_refine_ls_goodness_of_fit_ref 1.011
_refine_ls_hydrogen_treatment constr
_refine_ls_matrix_type full
_refine_ls_number_parameters 380
_refine_ls_number_reflns 6262
_refine_ls_number_restraints 0
_refine_ls_restrained_S_all 1.011
_refine_ls_R_factor_all 0.0437
_refine_ls_R_factor_gt 0.0383
_refine_ls_shift/su_max 0.001
_refine_ls_shift/su_mean 0.000
_refine_ls_structure_factor_coef Fsqd
_refine_ls_weighting_details 'w=1/[\s^2^(Fo^2^)+(0.0650P)^2^] where P=(Fo^2^+2Fc^2^)/3'
_refine_ls_weighting_scheme calc
_refine_ls_wR_factor_gt 0.0959
_refine_ls_wR_factor_ref 0.0994
_reflns_Friedel_coverage 0.000
_reflns_number_gt 5656
_reflns_number_total 6262
_reflns_threshold_expression 'I > 2\s(I)'
_cod_data_source_file d0dt03104f2.cif
_cod_data_source_block far-1
_cod_database_code 7706093
_shelx_shelxl_version_number 2018/1
_shelx_space_group_comment
;
The symmetry employed for this shelxl refinement is uniquely defined
by the following loop, which should always be used as a source of
symmetry information in preference to the above space-group names.
They are only intended as comments.
;
_olex2_refinement_description
;
1. Fixed Uiso
 At 1.2 times of:
  All C(H) groups, All N(H) groups
 At 1.5 times of:
  All C(H,H,H) groups
2.a Aromatic/amide H refined with riding coordinates:
 N2(H2), N3(H3), C2(H2A), C3(H3A), C4(H4), C5(H5), C7(H7), C9(H9), C10(H10),
 C11(H11), C12(H12), C15(H15), C19(H19), C20(H20), C21(H21), C22(H22), C23(H23),
  C25(H25), C26(H26), C27(H27), C28(H28), C29(H29), C31(H31), C32(H32),
 C33(H33), C34(H34), C35(H35)
2.b Idealised Me refined as rotating group:
 C17(H17A,H17B,H17C)
;
_olex2_exptl_crystal_mounting_method 'Polymer Loop'
_olex2_submission_special_instructions 'No special instructions were received'

loop_
_space_group_symop_operation_xyz
'x, y, z'
'-x, -y, -z'

loop_
_atom_site_label
_atom_site_type_symbol
_atom_site_fract_x
_atom_site_fract_y
_atom_site_fract_z
_atom_site_U_iso_or_equiv
_atom_site_adp_type
_atom_site_occupancy
_atom_site_site_symmetry_order
_atom_site_calc_flag
_atom_site_refinement_flags_posn
_atom_site_refinement_flags_adp
_atom_site_refinement_flags_occupancy
_atom_site_disorder_assembly
_atom_site_disorder_group
Ag1 Ag 0.99280(2) 0.14598(2) 0.44831(2) 0.03720(9) Uani 1 1 d . . . . .
Cl1 Cl 1.18672(7) 0.15723(6) 0.31368(5) 0.04034(16) Uani 1 1 d . . . . .
S1 S 1.09764(6) 0.03402(6) 0.60099(5) 0.03376(14) Uani 1 1 d . . . . .
P1 P 0.79307(6) 0.30226(5) 0.46880(5) 0.03197(15) Uani 1 1 d . . . . .
N1 N 0.8044(3) 0.1216(2) 0.81733(17) 0.0376(5) Uani 1 1 d . . . . .
N2 N 0.8907(3) 0.0619(2) 0.74216(18) 0.0374(5) Uani 1 1 d . . . . .
H2 H 0.881105 -0.004849 0.728572 0.045 Uiso 1 1 calc R . . . .
N3 N 0.9972(2) 0.2096(2) 0.71409(18) 0.0371(5) Uani 1 1 d . . . . .
H3 H 0.942417 0.239357 0.765050 0.045 Uiso 1 1 calc R . . . .
C1 C 0.6469(4) 0.1514(3) 1.0225(2) 0.0476(7) Uani 1 1 d . . . . .
C2 C 0.7819(4) 0.1342(4) 1.0358(3) 0.0606(10) Uani 1 1 d . . . . .
H2A H 0.850905 0.112714 0.982425 0.073 Uiso 1 1 calc R . . . .
C3 C 0.8142(6) 0.1483(5) 1.1248(4) 0.0784(13) Uani 1 1 d . . . . .
H3A H 0.905257 0.135162 1.132474 0.094 Uiso 1 1 calc R . . . .
C4 C 0.7139(7) 0.1821(5) 1.2047(3) 0.0849(16) Uani 1 1 d . . . . .
H4 H 0.737851 0.190540 1.265972 0.102 Uiso 1 1 calc R . . . .
C5 C 0.5848(6) 0.2023(4) 1.1947(3) 0.0791(15) Uani 1 1 d . . . . .
H5 H 0.518626 0.227145 1.248881 0.095 Uiso 1 1 calc R . . . .
C6 C 0.5443(5) 0.1873(3) 1.1044(3) 0.0574(10) Uani 1 1 d . . . . .
C7 C 0.4116(4) 0.2019(3) 1.0962(3) 0.0581(10) Uani 1 1 d . . . . .
H7 H 0.345644 0.230057 1.149429 0.070 Uiso 1 1 calc R . . . .
C8 C 0.3715(4) 0.1770(3) 1.0134(3) 0.0500(8) Uani 1 1 d . . . . .
C9 C 0.2349(4) 0.1856(3) 1.0080(3) 0.0646(11) Uani 1 1 d . . . . .
H9 H 0.169004 0.212196 1.061797 0.077 Uiso 1 1 calc R . . . .
C10 C 0.1968(4) 0.1569(4) 0.9282(4) 0.0703(12) Uani 1 1 d . . . . .
H10 H 0.105258 0.162827 0.926042 0.084 Uiso 1 1 calc R . . . .
C11 C 0.2942(4) 0.1182(4) 0.8481(3) 0.0627(10) Uani 1 1 d . . . . .
H11 H 0.267215 0.097562 0.792209 0.075 Uiso 1 1 calc R . . . .
C12 C 0.4249(4) 0.1096(3) 0.8485(2) 0.0486(7) Uani 1 1 d . . . . .
H12 H 0.487623 0.084591 0.792618 0.058 Uiso 1 1 calc R . . . .
C13 C 0.4703(3) 0.1374(2) 0.9314(2) 0.0425(6) Uani 1 1 d . . . . .
C14 C 0.6063(3) 0.1272(2) 0.9364(2) 0.0402(6) Uani 1 1 d . . . . .
C15 C 0.7047(3) 0.0796(3) 0.8529(2) 0.0387(6) Uani 1 1 d . . . . .
H15 H 0.693004 0.015428 0.824811 0.046 Uiso 1 1 calc R . . . .
C16 C 0.9884(3) 0.1085(2) 0.6912(2) 0.0323(5) Uani 1 1 d . . . . .
C17 C 1.0917(3) 0.2751(3) 0.6606(3) 0.0430(6) Uani 1 1 d . . . . .
H17A H 1.078265 0.291621 0.591267 0.064 Uiso 1 1 calc GR . . . .
H17B H 1.182913 0.229620 0.664776 0.064 Uiso 1 1 calc GR . . . .
H17C H 1.077216 0.348080 0.690022 0.064 Uiso 1 1 calc GR . . . .
C18 C 0.6477(3) 0.2401(2) 0.4937(2) 0.0319(5) Uani 1 1 d . . . . .
C19 C 0.5310(3) 0.2865(3) 0.4534(2) 0.0401(6) Uani 1 1 d . . . . .
H19 H 0.522931 0.355074 0.409348 0.048 Uiso 1 1 calc R . . . .
C20 C 0.4259(3) 0.2322(3) 0.4777(3) 0.0498(8) Uani 1 1 d . . . . .
H20 H 0.346452 0.263414 0.449532 0.060 Uiso 1 1 calc R . . . .
C21 C 0.4362(3) 0.1336(3) 0.5424(3) 0.0485(8) Uani 1 1 d . . . . .
H21 H 0.363111 0.098099 0.559653 0.058 Uiso 1 1 calc R . . . .
C22 C 0.5524(3) 0.0858(3) 0.5825(2) 0.0427(7) Uani 1 1 d . . . . .
H22 H 0.559732 0.017718 0.627093 0.051 Uiso 1 1 calc R . . . .
C23 C 0.6579(3) 0.1387(2) 0.5568(2) 0.0365(6) Uani 1 1 d . . . . .
H23 H 0.738727 0.105126 0.582650 0.044 Uiso 1 1 calc R . . . .
C24 C 0.7728(3) 0.4072(3) 0.3615(2) 0.0409(6) Uani 1 1 d . . . . .
C25 C 0.6754(4) 0.5114(3) 0.3631(3) 0.0513(8) Uani 1 1 d . . . . .
H25 H 0.616537 0.530041 0.422319 0.062 Uiso 1 1 calc R . . . .
C26 C 0.6645(4) 0.5870(3) 0.2795(4) 0.0637(11) Uani 1 1 d . . . . .
H26 H 0.598138 0.657744 0.281325 0.076 Uiso 1 1 calc R . . . .
C27 C 0.7481(5) 0.5613(4) 0.1940(4) 0.0739(13) Uani 1 1 d . . . . .
H27 H 0.738099 0.613322 0.136111 0.089 Uiso 1 1 calc R . . . .
C28 C 0.8467(5) 0.4606(4) 0.1908(3) 0.0734(12) Uani 1 1 d . . . . .
H28 H 0.905541 0.444145 0.131149 0.088 Uiso 1 1 calc R . . . .
C29 C 0.8607(4) 0.3827(3) 0.2748(3) 0.0524(8) Uani 1 1 d . . . . .
H29 H 0.929495 0.313503 0.272979 0.063 Uiso 1 1 calc R . . . .
C30 C 0.7673(3) 0.3935(2) 0.5700(2) 0.0399(6) Uani 1 1 d . . . . .
C31 C 0.8346(4) 0.4824(3) 0.5578(3) 0.0533(8) Uani 1 1 d . . . . .
H31 H 0.885346 0.498806 0.495881 0.064 Uiso 1 1 calc R . . . .
C32 C 0.8272(4) 0.5464(3) 0.6356(4) 0.0680(12) Uani 1 1 d . . . . .
H32 H 0.873221 0.606520 0.627035 0.082 Uiso 1 1 calc R . . . .
C33 C 0.7537(5) 0.5234(4) 0.7249(5) 0.0835(16) Uani 1 1 d . . . . .
H33 H 0.747731 0.568902 0.777492 0.100 Uiso 1 1 calc R . . . .
C34 C 0.6883(5) 0.4349(5) 0.7395(4) 0.0814(14) Uani 1 1 d . . . . .
H34 H 0.640045 0.417734 0.802221 0.098 Uiso 1 1 calc R . . . .
C35 C 0.6940(4) 0.3711(4) 0.6608(3) 0.0574(9) Uani 1 1 d . . . . .
H35 H 0.647009 0.311691 0.669737 0.069 Uiso 1 1 calc R . . . .

loop_
_atom_site_aniso_label
_atom_site_aniso_U_11
_atom_site_aniso_U_22
_atom_site_aniso_U_33
_atom_site_aniso_U_23
_atom_site_aniso_U_13
_atom_site_aniso_U_12
Ag1 0.03140(12) 0.03690(12) 0.03937(13) -0.00744(8) 0.00506(8) -0.00606(8)
Cl1 0.0409(3) 0.0374(3) 0.0417(3) -0.0133(3) 0.0161(3) -0.0175(3)
S1 0.0301(3) 0.0371(3) 0.0355(3) -0.0080(2) 0.0017(2) -0.0125(2)
P1 0.0285(3) 0.0291(3) 0.0393(3) -0.0077(3) -0.0026(3) -0.0081(2)
N1 0.0430(13) 0.0395(12) 0.0295(11) -0.0092(9) 0.0067(10) -0.0133(10)
N2 0.0406(13) 0.0384(12) 0.0345(11) -0.0119(10) 0.0075(10) -0.0160(10)
N3 0.0352(12) 0.0418(12) 0.0361(12) -0.0087(10) 0.0005(9) -0.0133(10)
C1 0.064(2) 0.0461(16) 0.0373(15) -0.0089(13) 0.0067(14) -0.0271(15)
C2 0.072(3) 0.074(2) 0.0455(18) -0.0140(17) -0.0002(17) -0.037(2)
C3 0.090(3) 0.098(3) 0.064(3) -0.018(2) -0.014(2) -0.048(3)
C4 0.128(5) 0.098(4) 0.050(2) -0.023(2) -0.008(3) -0.059(4)
C5 0.119(4) 0.085(3) 0.043(2) -0.027(2) 0.014(2) -0.051(3)
C6 0.090(3) 0.0464(18) 0.0376(16) -0.0137(14) 0.0140(17) -0.0299(18)
C7 0.070(2) 0.0431(17) 0.0512(19) -0.0123(14) 0.0283(17) -0.0173(16)
C8 0.0548(19) 0.0367(15) 0.0460(17) 0.0047(13) 0.0140(14) -0.0072(13)
C9 0.052(2) 0.0481(19) 0.071(3) 0.0116(17) 0.0194(19) 0.0008(15)
C10 0.046(2) 0.071(3) 0.079(3) 0.019(2) -0.0025(19) -0.0077(18)
C11 0.057(2) 0.065(2) 0.061(2) 0.0171(18) -0.0152(18) -0.0138(18)
C12 0.0504(18) 0.0477(17) 0.0407(16) 0.0066(13) -0.0010(14) -0.0086(14)
C13 0.0478(16) 0.0330(13) 0.0390(15) 0.0056(11) 0.0080(13) -0.0104(12)
C14 0.0494(17) 0.0340(13) 0.0335(13) -0.0027(11) 0.0106(12) -0.0148(12)
C15 0.0464(16) 0.0383(14) 0.0307(13) -0.0049(11) 0.0069(12) -0.0166(12)
C16 0.0317(12) 0.0360(13) 0.0298(12) -0.0036(10) -0.0023(10) -0.0104(10)
C17 0.0395(15) 0.0389(14) 0.0536(17) -0.0055(13) -0.0034(13) -0.0165(12)
C18 0.0294(12) 0.0320(12) 0.0362(13) -0.0150(10) 0.0008(10) -0.0087(10)
C19 0.0339(14) 0.0370(14) 0.0514(17) -0.0140(12) -0.0078(12) -0.0061(11)
C20 0.0312(14) 0.0492(17) 0.074(2) -0.0257(16) -0.0109(15) -0.0060(12)
C21 0.0356(15) 0.0486(17) 0.067(2) -0.0289(16) 0.0099(14) -0.0210(13)
C22 0.0449(16) 0.0391(15) 0.0455(16) -0.0153(12) 0.0084(13) -0.0170(13)
C23 0.0355(14) 0.0388(14) 0.0370(14) -0.0119(11) -0.0016(11) -0.0107(11)
C24 0.0413(15) 0.0358(14) 0.0494(16) -0.0022(12) -0.0076(13) -0.0163(12)
C25 0.0473(18) 0.0372(15) 0.072(2) -0.0016(15) -0.0114(16) -0.0139(13)
C26 0.060(2) 0.0414(17) 0.092(3) 0.0137(18) -0.024(2) -0.0183(16)
C27 0.092(3) 0.060(2) 0.079(3) 0.025(2) -0.035(3) -0.035(2)
C28 0.094(3) 0.074(3) 0.052(2) 0.009(2) -0.004(2) -0.031(2)
C29 0.060(2) 0.0466(17) 0.0507(18) 0.0010(14) -0.0061(16) -0.0163(15)
C30 0.0314(13) 0.0353(14) 0.0554(17) -0.0171(13) -0.0122(12) -0.0018(11)
C31 0.0483(18) 0.0385(15) 0.080(3) -0.0129(16) -0.0225(17) -0.0105(13)
C32 0.064(2) 0.0429(18) 0.109(4) -0.030(2) -0.039(3) -0.0045(16)
C33 0.074(3) 0.076(3) 0.112(4) -0.069(3) -0.028(3) 0.002(2)
C34 0.071(3) 0.101(4) 0.078(3) -0.055(3) -0.001(2) -0.012(3)
C35 0.0507(19) 0.065(2) 0.061(2) -0.0367(18) 0.0023(16) -0.0145(16)

loop_
_atom_type_symbol
_atom_type_description
_atom_type_scat_dispersion_real
_atom_type_scat_dispersion_imag
_atom_type_scat_source
C C 0.0181 0.0091 'International Tables Vol C Tables 4.2.6.8 and 6.1.1.4'
H H 0.0000 0.0000 'International Tables Vol C Tables 4.2.6.8 and 6.1.1.4'
Ag Ag 0.1306 4.2820 'International Tables Vol C Tables 4.2.6.8 and 6.1.1.4'
Cl Cl 0.3639 0.7018 'International Tables Vol C Tables 4.2.6.8 and 6.1.1.4'
N N 0.0311 0.0180 'International Tables Vol C Tables 4.2.6.8 and 6.1.1.4'
P P 0.2955 0.4335 'International Tables Vol C Tables 4.2.6.8 and 6.1.1.4'
S S 0.3331 0.5567 'International Tables Vol C Tables 4.2.6.8 and 6.1.1.4'

loop_
_geom_angle_atom_site_label_1
_geom_angle_atom_site_label_2
_geom_angle_atom_site_label_3
_geom_angle
_geom_angle_site_symmetry_1
_geom_angle_site_symmetry_3
_geom_angle_publ_flag
Cl1 Ag1 S1 102.55(2) . 2_756 ?
Cl1 Ag1 S1 105.60(2) . . ?
S1 Ag1 S1 96.628(19) . 2_756 ?
P1 Ag1 Cl1 122.65(2) . . ?
P1 Ag1 S1 120.61(2) . . ?
P1 Ag1 S1 103.73(2) . 2_756 ?
Ag1 S1 Ag1 83.372(19) . 2_756 ?
C16 S1 Ag1 112.09(9) . 2_756 ?
C16 S1 Ag1 98.52(9) . . ?
C18 P1 Ag1 108.64(9) . . ?
C18 P1 C30 103.51(13) . . ?
C24 P1 Ag1 114.33(11) . . ?
C24 P1 C18 107.28(13) . . ?
C24 P1 C30 102.99(15) . . ?
C30 P1 Ag1 119.05(9) . . ?
C15 N1 N2 114.2(2) . . ?
N1 N2 H2 120.8 . . ?
C16 N2 N1 118.4(2) . . ?
C16 N2 H2 120.8 . . ?
C16 N3 H3 117.7 . . ?
C16 N3 C17 124.5(2) . . ?
C17 N3 H3 117.7 . . ?
C2 C1 C6 118.0(3) . . ?
C2 C1 C14 124.1(3) . . ?
C14 C1 C6 117.7(3) . . ?
C1 C2 H2A 119.5 . . ?
C3 C2 C1 120.9(4) . . ?
C3 C2 H2A 119.5 . . ?
C2 C3 H3A 119.6 . . ?
C2 C3 C4 120.8(5) . . ?
C4 C3 H3A 119.6 . . ?
C3 C4 H4 119.8 . . ?
C5 C4 C3 120.4(4) . . ?
C5 C4 H4 119.8 . . ?
C4 C5 H5 119.2 . . ?
C4 C5 C6 121.6(4) . . ?
C6 C5 H5 119.2 . . ?
C5 C6 C1 118.2(4) . . ?
C7 C6 C1 120.3(3) . . ?
C7 C6 C5 121.5(4) . . ?
C6 C7 H7 118.8 . . ?
C8 C7 C6 122.3(3) . . ?
C8 C7 H7 118.8 . . ?
C7 C8 C9 121.9(3) . . ?
C7 C8 C13 119.3(3) . . ?
C9 C8 C13 118.8(4) . . ?
C8 C9 H9 119.2 . . ?
C10 C9 C8 121.6(4) . . ?
C10 C9 H9 119.2 . . ?
C9 C10 H10 120.4 . . ?
C9 C10 C11 119.3(4) . . ?
C11 C10 H10 120.4 . . ?
C10 C11 H11 119.1 . . ?
C12 C11 C10 121.8(4) . . ?
C12 C11 H11 119.1 . . ?
C11 C12 H12 119.5 . . ?
C11 C12 C13 121.1(3) . . ?
C13 C12 H12 119.5 . . ?
C12 C13 C8 117.4(3) . . ?
C14 C13 C8 119.4(3) . . ?
C14 C13 C12 123.2(3) . . ?
C1 C14 C15 121.5(3) . . ?
C13 C14 C1 121.0(3) . . ?
C13 C14 C15 117.3(3) . . ?
N1 C15 C14 122.0(3) . . ?
N1 C15 H15 119.0 . . ?
C14 C15 H15 119.0 . . ?
N2 C16 S1 118.8(2) . . ?
N3 C16 S1 123.0(2) . . ?
N3 C16 N2 118.2(3) . . ?
N3 C17 H17A 109.5 . . ?
N3 C17 H17B 109.5 . . ?
N3 C17 H17C 109.5 . . ?
H17A C17 H17B 109.5 . . ?
H17A C17 H17C 109.5 . . ?
H17B C17 H17C 109.5 . . ?
C19 C18 P1 124.5(2) . . ?
C19 C18 C23 119.1(3) . . ?
C23 C18 P1 116.4(2) . . ?
C18 C19 H19 120.1 . . ?
C18 C19 C20 119.7(3) . . ?
C20 C19 H19 120.1 . . ?
C19 C20 H20 119.7 . . ?
C21 C20 C19 120.5(3) . . ?
C21 C20 H20 119.7 . . ?
C20 C21 H21 119.8 . . ?
C20 C21 C22 120.4(3) . . ?
C22 C21 H21 119.8 . . ?
C21 C22 H22 120.5 . . ?
C23 C22 C21 119.0(3) . . ?
C23 C22 H22 120.5 . . ?
C18 C23 H23 119.4 . . ?
C22 C23 C18 121.3(3) . . ?
C22 C23 H23 119.4 . . ?
C25 C24 P1 123.0(3) . . ?
C29 C24 P1 117.9(2) . . ?
C29 C24 C25 119.1(3) . . ?
C24 C25 H25 119.8 . . ?
C26 C25 C24 120.3(4) . . ?
C26 C25 H25 119.8 . . ?
C25 C26 H26 119.8 . . ?
C27 C26 C25 120.5(4) . . ?
C27 C26 H26 119.8 . . ?
C26 C27 H27 119.8 . . ?
C26 C27 C28 120.5(4) . . ?
C28 C27 H27 119.8 . . ?
C27 C28 H28 119.9 . . ?
C27 C28 C29 120.2(5) . . ?
C29 C28 H28 119.9 . . ?
C24 C29 C28 119.3(4) . . ?
C24 C29 H29 120.4 . . ?
C28 C29 H29 120.4 . . ?
C31 C30 P1 118.4(3) . . ?
C35 C30 P1 122.4(2) . . ?
C35 C30 C31 118.9(3) . . ?
C30 C31 H31 119.9 . . ?
C32 C31 C30 120.2(4) . . ?
C32 C31 H31 119.9 . . ?
C31 C32 H32 119.9 . . ?
C33 C32 C31 120.2(4) . . ?
C33 C32 H32 119.9 . . ?
C32 C33 H33 119.6 . . ?
C32 C33 C34 120.8(4) . . ?
C34 C33 H33 119.6 . . ?
C33 C34 H34 120.4 . . ?
C33 C34 C35 119.2(5) . . ?
C35 C34 H34 120.4 . . ?
C30 C35 C34 120.7(4) . . ?
C30 C35 H35 119.6 . . ?
C34 C35 H35 119.6 . . ?

loop_
_geom_bond_atom_site_label_1
_geom_bond_atom_site_label_2
_geom_bond_distance
_geom_bond_site_symmetry_2
_geom_bond_publ_flag
Ag1 Cl1 2.5225(7) . ?
Ag1 S1 2.7760(7) 2_756 ?
Ag1 S1 2.6007(7) . ?
Ag1 P1 2.4304(7) . ?
S1 C16 1.714(3) . ?
P1 C18 1.825(3) . ?
P1 C24 1.818(3) . ?
P1 C30 1.832(3) . ?
N1 N2 1.396(3) . ?
N1 C15 1.271(4) . ?
N2 H2 0.8800 . ?
N2 C16 1.340(4) . ?
N3 H3 0.8800 . ?
N3 C16 1.323(4) . ?
N3 C17 1.460(4) . ?
C1 C2 1.420(6) . ?
C1 C6 1.446(5) . ?
C1 C14 1.420(5) . ?
C2 H2A 0.9500 . ?
C2 C3 1.373(6) . ?
C3 H3A 0.9500 . ?
C3 C4 1.408(7) . ?
C4 H4 0.9500 . ?
C4 C5 1.341(8) . ?
C5 H5 0.9500 . ?
C5 C6 1.434(6) . ?
C6 C7 1.381(6) . ?
C7 H7 0.9500 . ?
C7 C8 1.378(6) . ?
C8 C9 1.425(6) . ?
C8 C13 1.437(4) . ?
C9 H9 0.9500 . ?
C9 C10 1.350(7) . ?
C10 H10 0.9500 . ?
C10 C11 1.408(6) . ?
C11 H11 0.9500 . ?
C11 C12 1.349(5) . ?
C12 H12 0.9500 . ?
C12 C13 1.423(5) . ?
C13 C14 1.414(5) . ?
C14 C15 1.476(4) . ?
C15 H15 0.9500 . ?
C17 H17A 0.9800 . ?
C17 H17B 0.9800 . ?
C17 H17C 0.9800 . ?
C18 C19 1.388(4) . ?
C18 C23 1.391(4) . ?
C19 H19 0.9500 . ?
C19 C20 1.390(4) . ?
C20 H20 0.9500 . ?
C20 C21 1.378(5) . ?
C21 H21 0.9500 . ?
C21 C22 1.384(5) . ?
C22 H22 0.9500 . ?
C22 C23 1.384(4) . ?
C23 H23 0.9500 . ?
C24 C25 1.397(5) . ?
C24 C29 1.393(5) . ?
C25 H25 0.9500 . ?
C25 C26 1.371(6) . ?
C26 H26 0.9500 . ?
C26 C27 1.363(7) . ?
C27 H27 0.9500 . ?
C27 C28 1.374(7) . ?
C28 H28 0.9500 . ?
C28 C29 1.394(5) . ?
C29 H29 0.9500 . ?
C30 C31 1.401(4) . ?
C30 C35 1.384(5) . ?
C31 H31 0.9500 . ?
C31 C32 1.384(6) . ?
C32 H32 0.9500 . ?
C32 C33 1.371(8) . ?
C33 H33 0.9500 . ?
C33 C34 1.381(8) . ?
C34 H34 0.9500 . ?
C34 C35 1.396(5) . ?
C35 H35 0.9500 . ?

loop_
_geom_hbond_atom_site_label_D
_geom_hbond_atom_site_label_H
_geom_hbond_atom_site_label_A
_geom_hbond_distance_DH
_geom_hbond_distance_HA
_geom_hbond_distance_DA
_geom_hbond_angle_DHA
_geom_hbond_site_symmetry_A
_geom_hbond_publ_flag
N2 H2 Cl1 0.88 2.30 3.167(2) 168.1 2_756 yes
C2 H2A N1 0.95 2.40 3.008(4) 121.7 . yes

loop_
_geom_torsion_atom_site_label_1
_geom_torsion_atom_site_label_2
_geom_torsion_atom_site_label_3
_geom_torsion_atom_site_label_4
_geom_torsion
_geom_torsion_site_symmetry_1
_geom_torsion_site_symmetry_2
_geom_torsion_site_symmetry_3
_geom_torsion_site_symmetry_4
_geom_torsion_publ_flag
Ag1 S1 C16 N2 13.8(3) 2_756 . . . ?
Ag1 S1 C16 N2 100.1(2) . . . . ?
Ag1 S1 C16 N3 -167.3(2) 2_756 . . . ?
Ag1 S1 C16 N3 -81.0(2) . . . . ?
Ag1 P1 C18 C19 -138.7(2) . . . . ?
Ag1 P1 C18 C23 40.6(2) . . . . ?
Ag1 P1 C24 C25 -170.7(2) . . . . ?
Ag1 P1 C24 C29 7.9(3) . . . . ?
Ag1 P1 C30 C31 80.1(3) . . . . ?
Ag1 P1 C30 C35 -93.9(3) . . . . ?
P1 C18 C19 C20 -179.7(2) . . . . ?
P1 C18 C23 C22 178.4(2) . . . . ?
P1 C24 C25 C26 -179.6(3) . . . . ?
P1 C24 C29 C28 179.1(3) . . . . ?
P1 C30 C31 C32 -174.2(3) . . . . ?
P1 C30 C35 C34 173.1(3) . . . . ?
N1 N2 C16 S1 178.3(2) . . . . ?
N1 N2 C16 N3 -0.7(4) . . . . ?
N2 N1 C15 C14 176.7(3) . . . . ?
C1 C2 C3 C4 -1.1(7) . . . . ?
C1 C6 C7 C8 3.8(5) . . . . ?
C1 C14 C15 N1 -47.4(4) . . . . ?
C2 C1 C6 C5 -0.7(5) . . . . ?
C2 C1 C6 C7 -178.1(3) . . . . ?
C2 C1 C14 C13 174.8(3) . . . . ?
C2 C1 C14 C15 1.0(5) . . . . ?
C2 C3 C4 C5 -0.8(8) . . . . ?
C3 C4 C5 C6 1.8(8) . . . . ?
C4 C5 C6 C1 -1.1(7) . . . . ?
C4 C5 C6 C7 176.3(4) . . . . ?
C5 C6 C7 C8 -173.5(4) . . . . ?
C6 C1 C2 C3 1.7(6) . . . . ?
C6 C1 C14 C13 -0.4(4) . . . . ?
C6 C1 C14 C15 -174.2(3) . . . . ?
C6 C7 C8 C9 176.1(3) . . . . ?
C6 C7 C8 C13 -1.7(5) . . . . ?
C7 C8 C9 C10 -177.5(3) . . . . ?
C7 C8 C13 C12 178.3(3) . . . . ?
C7 C8 C13 C14 -1.4(4) . . . . ?
C8 C9 C10 C11 -0.4(6) . . . . ?
C8 C13 C14 C1 2.4(4) . . . . ?
C8 C13 C14 C15 176.4(3) . . . . ?
C9 C8 C13 C12 0.4(4) . . . . ?
C9 C8 C13 C14 -179.3(3) . . . . ?
C9 C10 C11 C12 -0.4(6) . . . . ?
C10 C11 C12 C13 1.2(6) . . . . ?
C11 C12 C13 C8 -1.2(5) . . . . ?
C11 C12 C13 C14 178.5(3) . . . . ?
C12 C13 C14 C1 -177.3(3) . . . . ?
C12 C13 C14 C15 -3.3(4) . . . . ?
C13 C8 C9 C10 0.4(5) . . . . ?
C13 C14 C15 N1 138.6(3) . . . . ?
C14 C1 C2 C3 -173.4(4) . . . . ?
C14 C1 C6 C5 174.7(3) . . . . ?
C14 C1 C6 C7 -2.7(5) . . . . ?
C15 N1 N2 C16 171.1(3) . . . . ?
C17 N3 C16 S1 5.9(4) . . . . ?
C17 N3 C16 N2 -175.2(3) . . . . ?
C18 P1 C24 C25 68.8(3) . . . . ?
C18 P1 C24 C29 -112.6(3) . . . . ?
C18 P1 C30 C31 -159.3(2) . . . . ?
C18 P1 C30 C35 26.7(3) . . . . ?
C18 C19 C20 C21 0.8(5) . . . . ?
C19 C18 C23 C22 -2.2(4) . . . . ?
C19 C20 C21 C22 -1.3(5) . . . . ?
C20 C21 C22 C23 0.1(5) . . . . ?
C21 C22 C23 C18 1.7(4) . . . . ?
C23 C18 C19 C20 1.0(4) . . . . ?
C24 P1 C18 C19 -14.6(3) . . . . ?
C24 P1 C18 C23 164.7(2) . . . . ?
C24 P1 C30 C31 -47.6(3) . . . . ?
C24 P1 C30 C35 138.4(3) . . . . ?
C24 C25 C26 C27 0.2(6) . . . . ?
C25 C24 C29 C28 -2.2(5) . . . . ?
C25 C26 C27 C28 -1.6(7) . . . . ?
C26 C27 C28 C29 1.2(7) . . . . ?
C27 C28 C29 C24 0.8(6) . . . . ?
C29 C24 C25 C26 1.8(5) . . . . ?
C30 P1 C18 C19 93.9(3) . . . . ?
C30 P1 C18 C23 -86.8(2) . . . . ?
C30 P1 C24 C25 -40.0(3) . . . . ?
C30 P1 C24 C29 138.6(3) . . . . ?
C30 C31 C32 C33 -0.2(6) . . . . ?
C31 C30 C35 C34 -0.8(6) . . . . ?
C31 C32 C33 C34 1.3(7) . . . . ?
C32 C33 C34 C35 -2.1(8) . . . . ?
C33 C34 C35 C30 1.9(7) . . . . ?
C35 C30 C31 C32 0.0(5) . . . . ?

loop_
_smtbx_masks_void_nr
_smtbx_masks_void_average_x
_smtbx_masks_void_average_y
_smtbx_masks_void_average_z
_smtbx_masks_void_volume
_smtbx_masks_void_count_electrons
_smtbx_masks_void_content
1 -0.309 0.500 0.000 185.1 7.8 ?
